data_2203091
loop_
_publ_author_name
'Naokazu Yoshikawa'
'Keiko Takemoto'
'Jun Sakamoto'
'Nobuko Kanehisa'
'Yasushi Kai'
'Hiroshi Takashima'
'Keiichi Tsukahara'

_publ_section_title
;
 (11<i>S</i>)-(+)-<i>N,N</i>'-Dimethylcinchoninium diiodide
;
_journal_issue 1
_journal_name_full 'Acta Crystallographica Section E'
_journal_page_first o17
_journal_page_last o18
_journal_paper_doi 10.1107/S1600536803027181
_journal_volume 60
_journal_year 2004
_chemical_formula_iupac 'C21 H28  N2 O 2+, 2I -'
_chemical_formula_moiety 'C21 H28  N2 O 2+, 2I -'
_chemical_formula_sum 'C21 H28 I2 N2 O'
_chemical_formula_weight 578.27
_space_group_IT_number 4
_symmetry_cell_setting monoclinic
_symmetry_space_group_name_Hall 'P 2yb'
_symmetry_space_group_name_H-M 'P 1 21 1'
_cell_angle_alpha 90
_cell_angle_beta 106.018(2)
_cell_angle_gamma 90
_cell_formula_units_Z 2
_cell_length_a 8.8608(5)
_cell_length_b 10.9102(4)
_cell_length_c 12.2876(5)
_cell_measurement_reflns_used 14933
_cell_measurement_temperature 296.2
_cell_measurement_theta_max 30.5
_cell_measurement_theta_min 1.7
_cell_volume 1141.76(9)
_computing_cell_refinement PROCESS-AUTO
_computing_data_collection 'PROCESS-AUTO (Rigaku, 1998)'
_computing_data_reduction 'TEXSAN (Molecular Structure Corporation, 2000)'
_computing_molecular_graphics 'ORTEPII (Johnson, 1976)'
_computing_publication_material TEXSAN
_computing_structure_refinement 'SHELXL97 (Sheldrick, 1997)'
_computing_structure_solution 'SIR92 (Altomare et al., 1992)'
_diffrn_detector_area_resol_mean 10.00
_diffrn_measured_fraction_theta_full 30.5
_diffrn_measured_fraction_theta_max 30.5
_diffrn_measurement_device_type 'Rigaku R-AXIS RAPID Imaging Plate'
_diffrn_measurement_method \w
_diffrn_radiation_type 'Mo K\a'
_diffrn_radiation_wavelength 0.7107
_diffrn_reflns_av_R_equivalents 0.027
_diffrn_reflns_limit_h_max 12
_diffrn_reflns_limit_h_min -12
_diffrn_reflns_limit_k_max 15
_diffrn_reflns_limit_k_min -13
_diffrn_reflns_limit_l_max 17
_diffrn_reflns_limit_l_min -17
_diffrn_reflns_number 13000
_diffrn_reflns_theta_full 30.5
_diffrn_reflns_theta_max 30.50
_diffrn_reflns_theta_min 1.7
_exptl_absorpt_coefficient_mu 2.767
_exptl_absorpt_correction_T_max 0.758
_exptl_absorpt_correction_T_min 0.559
_exptl_absorpt_correction_type multi-scan
_exptl_absorpt_process_details '(ABSCOR; Higashi, 1995)'
_exptl_crystal_colour yellow
_exptl_crystal_density_diffrn 1.682
_exptl_crystal_density_method 'not measured'
_exptl_crystal_description prism
_exptl_crystal_F_000 564
_exptl_crystal_size_max 0.200
_exptl_crystal_size_mid 0.150
_exptl_crystal_size_min 0.100
_refine_diff_density_max 1.34
_refine_diff_density_min -0.45
_refine_ls_abs_structure_details 'Flack (1983), 2305 Friedel pairs'
_refine_ls_abs_structure_Flack -0.02(3)
_refine_ls_extinction_expression Fc^*^=kFc[1+0.001xFc^2^\l^3^/sin(2\q)]^-1/4^
_refine_ls_extinction_method none
_refine_ls_goodness_of_fit_ref 1.483
_refine_ls_hydrogen_treatment noref
_refine_ls_number_parameters 235
_refine_ls_number_reflns 4656
_refine_ls_R_factor_gt 0.0493
_refine_ls_shift/su_max 0.0810
_refine_ls_structure_factor_coef Fsqd
_refine_ls_weighting_details 'w = 1/[\s^2^(Fo^2^) + (0.1P)^2^] where P = (Fo^2^+2Fc^2^)/3'
_refine_ls_weighting_scheme calc
_refine_ls_wR_factor_ref 0.1070
_reflns_number_gt 4656
_reflns_number_total 5957
_reflns_threshold_expression I>2\s(I)
_cod_data_source_file ob6320.cif
_cod_data_source_block I
_cod_original_sg_symbol_H-M 'P 21'
_cod_database_code 2203091
_cod_database_fobs_code 2203091

loop_
_symmetry_equiv_pos_as_xyz
x,y,z
-x,1/2+y,-z

loop_
_atom_site_label
_atom_site_fract_x
_atom_site_fract_y
_atom_site_fract_z
_atom_site_U_iso_or_equiv
_atom_site_adp_type
_atom_site_calc_flag
_atom_site_occupancy
_atom_site_type_symbol
I1 -0.11325(4) -0.69411(4) -0.75256(3) 0.06620(10) Uani d 1.00 I
I2 -0.64094(4) -0.17588(3) -0.70539(3) 0.06530(10) Uani d 1.00 I
O1 -0.0142(4) -0.1589(4) -0.8642(3) 0.0564(10) Uani d 1.00 O
N1 -0.2313(6) -0.0613(5) -0.5431(4) 0.0580(10) Uani d 1.00 N
N2 -0.1862(6) -0.3694(4) -0.9846(4) 0.0550(10) Uani d 1.00 N
C1 -0.1577(8) -0.3791(6) -0.6126(5) 0.056(2) Uani d 1.00 C
C2 -0.2018(9) -0.4427(6) -0.5309(6) 0.069(2) Uani d 1.00 C
C3 -0.2590(10) -0.3760(10) -0.4513(7) 0.077(3) Uani d 1.00 C
C4 -0.2697(7) -0.2546(8) -0.4555(5) 0.065(2) Uani d 1.00 C
C5 -0.2237(5) -0.1869(8) -0.5397(3) 0.0510(10) Uani d 1.00 C
C6 -0.1705(5) -0.2524(5) -0.6223(4) 0.0450(10) Uani d 1.00 C
C7 -0.1316(5) -0.1834(6) -0.7095(3) 0.0433(9) Uani d 1.00 C
C8 -0.1413(7) -0.0575(6) -0.7058(5) 0.0570(10) Uani d 1.00 C
C9 -0.1908(9) 0.0017(6) -0.6234(7) 0.060(2) Uani d 1.00 C
C10 -0.2860(10) 0.0080(10) -0.4582(9) 0.091(3) Uani d 1.00 C
C11 -0.0794(6) -0.2446(5) -0.8046(4) 0.0440(10) Uani d 1.00 C
C12 -0.2222(6) -0.3036(4) -0.8847(4) 0.0426(10) Uani d 1.00 C
C13 -0.3564(5) -0.2160(5) -0.9340(4) 0.0470(10) Uani d 1.00 C
C14 -0.4502(7) -0.2621(6) -1.0490(5) 0.0560(10) Uani d 1.00 C
C15 -0.4700(10) -0.4007(8) -1.0448(6) 0.078(2) Uani d 1.00 C
C16 -0.3140(10) -0.4636(6) -1.0250(5) 0.077(2) Uani d 1.00 C
C17 -0.0330(10) -0.4366(8) -0.9520(7) 0.087(3) Uani d 1.00 C
C18 -0.1922(8) -0.2830(6) -1.0814(4) 0.064(2) Uani d 1.00 C
C19 -0.3536(9) -0.2350(6) -1.1338(5) 0.060(2) Uani d 1.00 C
C20 -0.3540(10) -0.1009(7) -1.1677(7) 0.081(2) Uani d 1.00 C
C21 -0.4600(10) -0.0441(10) -1.2351(8) 0.097(3) Uani d 1.00 C
H1 -0.1164 -0.4236 -0.6657 0.0718 Uiso calc 1.00 H
H2 -0.1865 -0.5298 -0.5238 0.0846 Uiso calc 1.00 H
H3 -0.2937 -0.4204 -0.3979 0.0884 Uiso calc 1.00 H
H4 -0.3091 -0.2160 -0.3993 0.0740 Uiso calc 1.00 H
H5 -0.1104 -0.0110 -0.7628 0.0687 Uiso calc 1.00 H
H6 -0.1969 0.0895 -0.6239 0.0674 Uiso calc 1.00 H
H7 -0.2908 0.0930 -0.4649 0.1170 Uiso calc 1.00 H
H8 -0.2276 -0.0116 -0.3788 0.1170 Uiso calc 1.00 H
H9 -0.3972 -0.0182 -0.4583 0.1170 Uiso calc 1.00 H
H10 -0.0035 -0.3060 -0.7732 0.0519 Uiso calc 1.00 H
H11 0.0759 -0.1213 -0.8137 0.0662 Uiso calc 1.00 H
H12 -0.2616 -0.3639 -0.8428 0.0501 Uiso calc 1.00 H
H13 -0.4224 -0.2106 -0.8854 0.0566 Uiso calc 1.00 H
H14 -0.3142 -0.1373 -0.9419 0.0566 Uiso calc 1.00 H
H15 -0.5498 -0.2210 -1.0726 0.0681 Uiso calc 1.00 H
H16 -0.5414 -0.4266 -1.1116 0.0939 Uiso calc 1.00 H
H17 -0.5120 -0.4174 -0.9815 0.0939 Uiso calc 1.00 H
H18 -0.3051 -0.4988 -1.0952 0.0938 Uiso calc 1.00 H
H19 -0.3017 -0.5275 -0.9709 0.0938 Uiso calc 1.00 H
H20 -0.0159 -0.4776 -1.0154 0.1190 Uiso calc 1.00 H
H21 -0.0295 -0.4916 -0.8928 0.1190 Uiso calc 1.00 H
H22 0.0510 -0.3768 -0.9261 0.1190 Uiso calc 1.00 H
H23 -0.1566 -0.3257 -1.1375 0.0779 Uiso calc 1.00 H
H24 -0.1229 -0.2165 -1.0533 0.0779 Uiso calc 1.00 H
H25 -0.3970 -0.2803 -1.2007 0.0687 Uiso calc 1.00 H
H26 -0.2615 -0.0568 -1.1294 0.0966 Uiso calc 1.00 H
H27 -0.5548 -0.0834 -1.2747 0.1134 Uiso calc 1.00 H
H28 -0.4465 0.0414 -1.2486 0.1134 Uiso calc 1.00 H

loop_
_atom_site_aniso_label
_atom_site_aniso_U_11
_atom_site_aniso_U_22
_atom_site_aniso_U_33
_atom_site_aniso_U_12
_atom_site_aniso_U_13
_atom_site_aniso_U_23
I1 0.0553(2) 0.0589(2) 0.0812(3) 0.0058(2) 0.0134(2) 0.0131(3)
I2 0.0513(2) 0.0745(3) 0.0657(2) 0.0026(2) 0.00860(10) 0.0020(2)
O1 0.044(2) 0.070(3) 0.058(2) -0.012(2) 0.020(2) 0.012(2)
N1 0.063(3) 0.062(3) 0.048(3) -0.001(2) 0.011(2) -0.020(2)
N2 0.076(3) 0.044(2) 0.046(2) 0.007(2) 0.019(2) 0.002(2)
C1 0.062(4) 0.059(4) 0.041(3) -0.004(3) 0.003(3) 0.002(3)
C2 0.084(5) 0.055(4) 0.059(4) -0.015(3) 0.004(3) 0.013(3)
C3 0.082(6) 0.103(7) 0.043(4) -0.028(4) 0.009(3) 0.018(4)
C4 0.062(4) 0.091(5) 0.042(3) -0.014(3) 0.013(3) -0.002(3)
C5 0.043(2) 0.071(3) 0.036(2) -0.011(3) 0.002(2) -0.003(3)
C6 0.037(2) 0.054(3) 0.040(2) -0.009(2) 0.002(2) 0.004(2)
C7 0.039(2) 0.050(3) 0.038(2) -0.008(2) 0.006(2) 0.005(3)
C8 0.067(4) 0.052(3) 0.048(3) -0.008(2) 0.009(3) -0.002(2)
C9 0.071(4) 0.044(3) 0.057(4) -0.003(3) 0.007(3) -0.007(3)
C10 0.107(8) 0.093(7) 0.076(6) -0.003(5) 0.033(6) -0.020(5)
C11 0.039(2) 0.050(3) 0.045(2) -0.001(2) 0.013(2) 0.006(2)
C12 0.053(3) 0.039(2) 0.040(2) -0.003(2) 0.020(2) 0.004(2)
C13 0.043(2) 0.054(3) 0.045(2) 0.000(2) 0.012(2) 0.003(2)
C14 0.056(3) 0.060(3) 0.047(3) -0.008(2) 0.006(2) 0.005(3)
C15 0.096(5) 0.072(5) 0.056(3) -0.040(4) 0.002(3) 0.000(3)
C16 0.124(6) 0.046(3) 0.048(3) -0.012(4) 0.005(4) -0.004(3)
C17 0.103(6) 0.081(6) 0.088(5) 0.043(5) 0.041(5) 0.003(4)
C18 0.085(4) 0.069(4) 0.046(3) 0.006(3) 0.030(3) 0.011(3)
C19 0.077(4) 0.063(4) 0.034(3) -0.013(3) 0.005(3) 0.001(2)
C20 0.101(6) 0.071(5) 0.062(4) 0.006(4) 0.007(4) 0.018(3)
C21 0.086(6) 0.102(6) 0.107(6) 0.012(5) 0.036(5) 0.027(5)

loop_
_atom_type_symbol
_atom_type_description
_atom_type_scat_dispersion_real
_atom_type_scat_dispersion_imag
_atom_type_scat_source
C C 0.003 0.002
;International Tables for Crystallography
(1992, Vol. C, Tables 4.2.6.8 and 6.1.1.4)
;
H H 0.000 0.000
;International Tables for Crystallography
(1992, Vol. C, Table 6.1.1.4)
;
N N 0.006 0.003
;International Tables for Crystallography
(1992, Vol. C, Tables 4.2.6.8 and 6.1.1.4)
;
O O 0.011 0.006
;International Tables for Crystallography
(1992, Vol. C, Tables 4.2.6.8 and 6.1.1.4)
;
I I -0.474 1.812
;International Tables for Crystallography
(1992, Vol. C, Tables 4.2.6.8 and 6.1.1.4)
;

loop_
_geom_angle_atom_site_label_1
_geom_angle_atom_site_label_2
_geom_angle_atom_site_label_3
_geom_angle
_geom_angle_publ_flag
C11 O1 H11 109.6 ?
C5 N1 C9 121.1(5) yes
C5 N1 C10 121.0(6) yes
C9 N1 C10 117.9(7) yes
C12 N2 C16 106.3(5) yes
C12 N2 C17 112.9(5) yes
C12 N2 C18 111.7(4) yes
C16 N2 C17 107.3(5) yes
C16 N2 C18 107.8(4) yes
C17 N2 C18 110.5(6) yes
C2 C1 C6 122.4(7) no
C2 C1 H1 118.8 no
C6 C1 H1 118.7 no
C1 C2 C3 118.4(7) no
C1 C2 H2 120.6 no
C3 C2 H2 120.9 no
C2 C3 C4 121.3(8) no
C2 C3 H3 117.7 no
C4 C3 H3 121.0 no
C3 C4 C5 121.1(7) no
C3 C4 H4 116.6 no
C5 C4 H4 122.3 no
N1 C5 C4 121.3(6) no
N1 C5 C6 120.2(5) no
C4 C5 C6 118.4(7) no
C1 C6 C5 118.3(6) no
C1 C6 C7 123.9(5) no
C5 C6 C7 117.8(5) no
C6 C7 C8 118.1(5) no
C6 C7 C11 122.1(5) no
C8 C7 C11 119.8(5) no
C7 C8 C9 122.0(6) no
C7 C8 H5 117.9 no
C9 C8 H5 120.1 no
N1 C9 C8 120.7(6) no
N1 C9 H6 119.7 no
C8 C9 H6 119.6 no
N1 C10 H7 117.6 no
N1 C10 H8 113.3 no
N1 C10 H9 111.0 no
H7 C10 H8 107.6 no
H7 C10 H9 105.2 no
H8 C10 H9 100.5 no
O1 C11 C7 111.3(4) no
O1 C11 C12 109.5(4) no
O1 C11 H10 109.5 no
C7 C11 C12 107.9(4) no
C7 C11 H10 109.1 no
C12 C11 H10 109.6 no
N2 C12 C11 113.5(4) no
N2 C12 C13 106.9(4) no
N2 C12 H12 107.3 no
C11 C12 C13 114.5(4) no
C11 C12 H12 107.7 no
C13 C12 H12 106.6 no
C12 C13 C14 109.4(4) no
C12 C13 H13 109.9 no
C12 C13 H14 108.8 no
C14 C13 H13 109.5 no
C14 C13 H14 109.6 no
H13 C13 H14 109.6 no
C13 C14 C15 109.7(5) no
C13 C14 C19 107.6(5) no
C13 C14 H15 110.4 no
C15 C14 C19 107.5(6) no
C15 C14 H15 111.7 no
C19 C14 H15 109.9 no
C14 C15 C16 110.5(7) no
C14 C15 H16 109.1 no
C14 C15 H17 106.6 no
C16 C15 H16 112.2 no
C16 C15 H17 109.0 no
H16 C15 H17 109.2 no
N2 C16 C15 108.4(5) no
N2 C16 H18 109.1 no
N2 C16 H19 109.9 no
C15 C16 H18 109.5 no
C15 C16 H19 111.8 no
H18 C16 H19 108.1 no
N2 C17 H20 110.6 no
N2 C17 H21 111.0 no
N2 C17 H22 108.3 no
H20 C17 H21 110.9 no
H20 C17 H22 107.5 no
H21 C17 H22 108.4 no
N2 C18 C19 112.4(6) no
N2 C18 H23 108.6 no
N2 C18 H24 108.1 no
C19 C18 H23 109.2 no
C19 C18 H24 109.5 no
H23 C18 H24 108.9 no
C14 C19 C18 106.5(5) no
C14 C19 C20 114.0(6) no
C14 C19 H25 108.5 no
C18 C19 C20 112.8(6) no
C18 C19 H25 107.6 no
C20 C19 H25 107.1 no
C19 C20 C21 127.7(8) no
C19 C20 H26 114.2 no
C21 C20 H26 118.0 no
C20 C21 H27 121.2 no
C20 C21 H28 119.5 no
H27 C21 H28 119.2 no

loop_
_geom_bond_atom_site_label_1
_geom_bond_atom_site_label_2
_geom_bond_distance
_geom_bond_publ_flag
O1 C11 1.406(7) yes
O1 H11 0.958 no
N1 C5 1.370(10) yes
N1 C9 1.331(10) yes
N1 C10 1.480(10) yes
N2 C12 1.529(7) yes
N2 C16 1.507(9) yes
N2 C17 1.490(10) yes
N2 C18 1.507(8) yes
C1 C2 1.360(10) no
C1 C6 1.389(8) no
C1 H1 0.963 no
C2 C3 1.420(10) no
C2 H2 0.961 no
C3 C4 1.330(10) no
C3 H3 0.933 no
C4 C5 1.420(9) no
C4 H4 0.954 no
C5 C6 1.424(8) no
C6 C7 1.427(7) no
C7 C8 1.378(9) no
C7 C11 1.525(8) no
C8 C9 1.370(10) no
C8 H5 0.964 no
C9 H6 0.959 no
C10 H7 0.928 no
C10 H8 0.994 no
C10 H9 1.024 no
C11 C12 1.516(6) no
C11 H10 0.952 no
C12 C13 1.515(6) no
C12 H12 0.959 no
C13 C14 1.513(7) no
C13 H13 0.946 no
C13 H14 0.953 no
C14 C15 1.520(10) no
C14 C19 1.548(10) no
C14 H15 0.961 no
C15 C16 1.500(10) no
C15 H16 0.932 no
C15 H17 0.970 no
C16 H18 0.966 no
C16 H19 0.950 no
C17 H20 0.947 no
C17 H21 0.937 no
C17 H22 0.976 no
C18 C19 1.492(9) no
C18 H23 0.954 no
C18 H24 0.952 no
C19 C20 1.520(10) no
C19 H25 0.945 no
C20 C21 1.230(10) no
C20 H26 0.957 no
C21 H27 0.946 no
C21 H28 0.961 no

loop_
_geom_contact_atom_site_label_1
_geom_contact_atom_site_label_2
_geom_contact_distance
_geom_contact_site_symmetry_2
I2 O1 3.350(3) 1_455
O1 C17 3.420(10) 2_553
C2 C9 3.530(10) 2_544
C10 C21 3.54(2) 1_556

loop_
_geom_torsion_atom_site_label_1
_geom_torsion_atom_site_label_2
_geom_torsion_atom_site_label_3
_geom_torsion_atom_site_label_4
_geom_torsion
_geom_torsion_publ_flag
O1 C11 C7 C6 -166.6(4) no
O1 C11 C7 C8 13.0(5) no
O1 C11 C12 N2 59.1(5) no
O1 C11 C12 C13 -64.0(6) no
N1 C5 C4 C3 -178.6(6) no
N1 C5 C6 C1 177.0(4) no
N1 C5 C6 C7 -2.1(6) no
N1 C9 C8 C7 0.2(9) no
N2 C12 C11 C7 -179.7(4) no
N2 C12 C13 C14 24.9(6) no
N2 C16 C15 C14 15.2(8) no
N2 C18 C19 C14 15.6(6) no
N2 C18 C19 C20 141.5(6) no
C1 C2 C3 C4 .0(10) no
C1 C6 C5 C4 -3.6(6) no
C1 C6 C7 C8 -176.4(5) no
C1 C6 C7 C11 3.2(7) no
C2 C1 C6 C5 3.5(8) no
C2 C1 C6 C7 -177.3(5) no
C2 C3 C4 C5 .0(10) no
C3 C2 C1 C6 -1.6(10) no
C3 C4 C5 C6 2.0(8) no
C4 C5 N1 C9 -178.8(5) no
C4 C5 N1 C10 0.6(8) no
C4 C5 C6 C7 177.2(4) no
C5 N1 C9 C8 0.5(9) no
C5 C6 C7 C8 2.7(6) no
C5 C6 C7 C11 -177.7(4) no
C6 C5 N1 C9 0.6(7) no
C6 C5 N1 C10 179.9(6) no
C6 C7 C8 C9 -1.8(7) no
C6 C7 C11 C12 73.3(5) no
C7 C11 C12 C13 57.3(6) no
C8 C7 C11 C12 -107.1(5) no
C8 C9 N1 C10 -178.9(7) no
C9 C8 C7 C11 178.6(5) no
C11 C12 N2 C16 156.6(4) no
C11 C12 N2 C17 39.2(7) no
C11 C12 N2 C18 -86.1(5) no
C11 C12 C13 C14 151.5(5) no
C12 N2 C16 C15 52.1(6) no
C12 N2 C18 C19 -66.1(6) no
C12 C13 C14 C15 41.4(7) no
C12 C13 C14 C19 -75.2(6) no
C13 C12 N2 C16 -76.2(5) no
C13 C12 N2 C17 166.4(5) no
C13 C12 N2 C18 41.1(6) no
C13 C14 C15 C16 -65.8(7) no
C13 C14 C19 C18 50.2(6) no
C13 C14 C19 C20 -74.9(6) no
C14 C19 C20 C21 -77.0(10) no
C15 C14 C19 C18 -67.9(6) no
C15 C14 C19 C20 167.0(5) no
C15 C16 N2 C17 173.2(6) no
C15 C16 N2 C18 -67.8(7) no
C16 N2 C18 C19 50.3(7) no
C16 C15 C14 C19 50.9(7) no
C17 N2 C18 C19 167.2(5) no
C18 C19 C20 C21 161.2(10) no
C18 C19 C20 C21 161.2(10) no
